data_4349181
loop_
_publ_author_name
'Chen, Ting'
'Huo, Peng'
'Hou, Jin-Le'
'Xu, Jing'
'Zhu, Qin-Yu'
'Dai, Jie'

_publ_section_title
;
 Confinement Effects of Metal-Organic Framework on the Formation of
 Charge-Transfer Tetrathiafulvalene Dimers.
;
_journal_issue 24
_journal_name_full 'Inorganic chemistry'
_journal_page_first 12758
_journal_page_last 12765
_journal_paper_doi 10.1021/acs.inorgchem.6b02062
_journal_volume 55
_journal_year 2016
_chemical_formula_sum 'C23 H20 Cd N2 O4 S6'
_chemical_formula_weight 693.17
_space_group_IT_number 15
_space_group_name_Hall '-C 2yc'
_space_group_name_H-M_alt 'C 1 2/c 1'
_symmetry_cell_setting monoclinic
_symmetry_space_group_name_Hall '-C 2yc'
_symmetry_space_group_name_H-M 'C 1 2/c 1'
_atom_sites_solution_hydrogens geom
_atom_sites_solution_primary direct
_atom_sites_solution_secondary difmap
_audit_creation_method SHELXL-97
_cell_angle_alpha 90.00
_cell_angle_beta 111.909(6)
_cell_angle_gamma 90.00
_cell_formula_units_Z 8
_cell_length_a 30.933(8)
_cell_length_b 7.3886(16)
_cell_length_c 25.700(7)
_cell_measurement_reflns_used 10610
_cell_measurement_temperature 293(2)
_cell_measurement_theta_max 27.5
_cell_measurement_theta_min 3.0
_cell_volume 5450(2)
_computing_structure_refinement 'SHELXL-97 (Sheldrick, 1997)'
_computing_structure_solution 'SHELXS-97 (Sheldrick, 1990)'
_diffrn_ambient_temperature 293(2)
_diffrn_detector_area_resol_mean 14.63
_diffrn_measured_fraction_theta_full 0.968
_diffrn_measured_fraction_theta_max 0.968
_diffrn_measurement_device_type 'Rigaku Saturn'
_diffrn_measurement_method \w
_diffrn_radiation_monochromator graphite
_diffrn_radiation_source 'fine-focus sealed tube'
_diffrn_radiation_type MoK\a
_diffrn_radiation_wavelength 0.71075
_diffrn_reflns_av_R_equivalents 0.1531
_diffrn_reflns_av_sigmaI/netI 0.1768
_diffrn_reflns_limit_h_max 36
_diffrn_reflns_limit_h_min -29
_diffrn_reflns_limit_k_max 8
_diffrn_reflns_limit_k_min -8
_diffrn_reflns_limit_l_max 27
_diffrn_reflns_limit_l_min -30
_diffrn_reflns_number 12577
_diffrn_reflns_theta_full 25.00
_diffrn_reflns_theta_max 25.00
_diffrn_reflns_theta_min 3.05
_exptl_absorpt_coefficient_mu 1.295
_exptl_absorpt_correction_T_max 0.9381
_exptl_absorpt_correction_T_min 0.8295
_exptl_absorpt_correction_type multi-scan
_exptl_absorpt_process_details 'Jacobson, R. (1998) Private communication'
_exptl_crystal_colour Yellow
_exptl_crystal_density_diffrn 1.690
_exptl_crystal_density_method 'not measured'
_exptl_crystal_description Block
_exptl_crystal_F_000 2784
_exptl_crystal_size_max 0.15
_exptl_crystal_size_mid 0.15
_exptl_crystal_size_min 0.05
_refine_diff_density_max 1.084
_refine_diff_density_min -1.279
_refine_diff_density_rms 0.158
_refine_ls_extinction_method none
_refine_ls_goodness_of_fit_ref 1.194
_refine_ls_hydrogen_treatment constr
_refine_ls_matrix_type full
_refine_ls_number_parameters 323
_refine_ls_number_reflns 4652
_refine_ls_number_restraints 24
_refine_ls_restrained_S_all 1.192
_refine_ls_R_factor_all 0.1822
_refine_ls_R_factor_gt 0.1225
_refine_ls_shift/su_max 0.001
_refine_ls_shift/su_mean 0.000
_refine_ls_structure_factor_coef Fsqd
_refine_ls_weighting_details 'calc w=1/[\s^2^(Fo^2^)+(0.0011P)^2^+75.8028P] where P=(Fo^2^+2Fc^2^)/3'
_refine_ls_weighting_scheme calc
_refine_ls_wR_factor_gt 0.1802
_refine_ls_wR_factor_ref 0.2048
_reflns_number_gt 3019
_reflns_number_total 4652
_reflns_threshold_expression >2sigma(I)
_cod_data_source_file ic6b02062_si_003.cif
_cod_data_source_block 2
_cod_original_cell_volume 5449(2)
_cod_original_sg_symbol_Hall '-C 2yc  '
_cod_original_sg_symbol_H-M 'C 2/c '
_cod_database_code 4349181

loop_
_symmetry_equiv_pos_as_xyz
'x, y, z'
'-x, y, -z+1/2'
'x+1/2, y+1/2, z'
'-x+1/2, y+1/2, -z+1/2'
'-x, -y, -z'
'x, -y, z-1/2'
'-x+1/2, -y+1/2, -z'
'x+1/2, -y+1/2, z-1/2'

loop_
_atom_site_label
_atom_site_type_symbol
_atom_site_fract_x
_atom_site_fract_y
_atom_site_fract_z
_atom_site_U_iso_or_equiv
_atom_site_adp_type
_atom_site_occupancy
_atom_site_symmetry_multiplicity
_atom_site_calc_flag
_atom_site_refinement_flags
Cd1 Cd 0.97080(3) 0.27756(13) 0.43876(4) 0.0338(3) Uani 1 1 d .
S1 S 0.84703(12) 0.5740(5) 0.48264(17) 0.0453(10) Uani 1 1 d .
S2 S 0.86168(12) 0.9303(5) 0.53928(16) 0.0430(10) Uani 1 1 d .
S3 S 0.77140(12) 0.4669(5) 0.53708(16) 0.0437(10) Uani 1 1 d .
S4 S 0.78844(12) 0.8108(5) 0.59957(16) 0.0456(10) Uani 1 1 d .
S5 S 0.72942(12) 0.2733(5) 0.60595(18) 0.0526(11) Uani 1 1 d .
S6 S 0.75881(14) 0.6565(6) 0.69114(17) 0.0587(12) Uani 1 1 d .
O1 O 0.9115(3) 0.4789(11) 0.4288(4) 0.043(3) Uani 1 1 d .
O2 O 0.9712(3) 0.6603(13) 0.4789(4) 0.041(2) Uani 1 1 d .
O3 O 0.9307(3) 1.1147(12) 0.4810(4) 0.041(2) Uani 1 1 d .
O4 O 0.9822(3) 0.9747(12) 0.5580(4) 0.037(2) Uani 1 1 d .
N1 N 0.9244(4) 0.1230(16) 0.3591(5) 0.045(3) Uani 1 1 d .
N2 N 0.9922(4) -0.5799(14) 0.1141(5) 0.038(3) Uani 1 1 d .
C1 C 0.8986(4) 0.6989(18) 0.4895(5) 0.032(3) Uani 1 1 d .
C2 C 0.9045(5) 0.8582(17) 0.5124(5) 0.034(3) Uani 1 1 d .
C3 C 0.8326(4) 0.7188(19) 0.5273(6) 0.040(3) Uani 1 1 d .
C4 C 0.8033(4) 0.6737(17) 0.5529(6) 0.036(3) Uani 1 1 d U
C5 C 0.7555(5) 0.4747(17) 0.5963(5) 0.035(3) Uiso 1 1 d .
C6 C 0.7654(4) 0.6317(18) 0.6261(6) 0.040(4) Uani 1 1 d U
C7 C 0.6756(5) 0.349(2) 0.6119(7) 0.062(5) Uani 1 1 d .
H7A H 0.6828 0.4216 0.6456 0.093 Uiso 1 1 calc R
H7B H 0.6572 0.2451 0.6139 0.093 Uiso 1 1 calc R
H7C H 0.6580 0.4217 0.5794 0.093 Uiso 1 1 calc R
C8 C 0.7217(7) 0.850(2) 0.6790(8) 0.085(6) Uani 1 1 d .
H8A H 0.7336 0.9458 0.6621 0.127 Uiso 1 1 calc R
H8B H 0.7209 0.8926 0.7144 0.127 Uiso 1 1 calc R
H8C H 0.6904 0.8180 0.6540 0.127 Uiso 1 1 calc R
C9 C 0.9290(5) 0.6064(17) 0.4634(6) 0.037(3) Uani 1 1 d U
C10 C 0.9435(5) 0.9923(19) 0.5177(6) 0.039(3) Uani 1 1 d .
C11 C 0.8457(5) -0.207(2) 0.2162(6) 0.060(5) Uani 1 1 d .
H11A H 0.8178 -0.1398 0.1933 0.073 Uiso 1 1 calc R
H11B H 0.8355 -0.3203 0.2279 0.073 Uiso 1 1 calc R
C12 C 0.8740(6) -0.252(3) 0.1802(7) 0.082(6) Uani 1 1 d .
H12A H 0.8544 -0.3217 0.1474 0.098 Uiso 1 1 calc R
H12B H 0.8827 -0.1392 0.1667 0.098 Uiso 1 1 calc R
C13 C 0.9174(8) -0.359(3) 0.2116(9) 0.089(7) Uani 1 1 d .
H13A H 0.9094 -0.4579 0.2317 0.106 Uiso 1 1 calc R
H13B H 0.9397 -0.2800 0.2395 0.106 Uiso 1 1 calc R
C14 C 0.9004(5) 0.192(2) 0.3066(6) 0.053(4) Uani 1 1 d .
H14 H 0.9016 0.3179 0.3014 0.064 Uiso 1 1 calc R
C15 C 0.8745(5) 0.088(2) 0.2610(6) 0.059(5) Uani 1 1 d .
H15 H 0.8586 0.1428 0.2260 0.071 Uiso 1 1 calc R
C16 C 0.8722(4) -0.098(2) 0.2671(7) 0.046(4) Uani 1 1 d U
C17 C 0.8944(5) -0.166(2) 0.3193(6) 0.046(4) Uani 1 1 d .
H17 H 0.8922 -0.2909 0.3254 0.055 Uiso 1 1 calc R
C18 C 0.9199(4) -0.059(2) 0.3634(6) 0.046(4) Uani 1 1 d .
H18 H 0.9351 -0.1134 0.3985 0.055 Uiso 1 1 calc R
C19 C 0.9757(5) -0.6843(17) 0.1438(7) 0.049(4) Uani 1 1 d .
H19 H 0.9807 -0.8098 0.1438 0.059 Uiso 1 1 calc R
C20 C 0.9510(7) -0.617(2) 0.1750(8) 0.070(5) Uani 1 1 d .
H20 H 0.9413 -0.6960 0.1972 0.084 Uiso 1 1 calc R
C21 C 0.9405(6) -0.437(2) 0.1739(7) 0.066(5) Uani 1 1 d .
C22 C 0.9554(7) -0.328(2) 0.1378(8) 0.082(6) Uani 1 1 d .
H22 H 0.9478 -0.2044 0.1332 0.098 Uiso 1 1 calc R
C23 C 0.9806(6) -0.405(2) 0.1099(6) 0.060(5) Uani 1 1 d .
H23 H 0.9904 -0.3309 0.0867 0.072 Uiso 1 1 calc R

loop_
_atom_site_aniso_label
_atom_site_aniso_U_11
_atom_site_aniso_U_22
_atom_site_aniso_U_33
_atom_site_aniso_U_23
_atom_site_aniso_U_13
_atom_site_aniso_U_12
Cd1 0.0159(4) 0.0448(6) 0.0438(6) 0.0017(5) 0.0147(4) -0.0009(5)
S1 0.0229(19) 0.051(2) 0.072(3) -0.021(2) 0.0289(19) -0.0128(16)
S2 0.0231(18) 0.048(2) 0.068(3) -0.0091(19) 0.0290(18) -0.0047(16)
S3 0.0236(19) 0.051(2) 0.062(2) -0.0092(19) 0.0225(18) -0.0120(16)
S4 0.035(2) 0.049(2) 0.065(2) -0.008(2) 0.0320(19) -0.0093(18)
S5 0.0260(19) 0.049(2) 0.088(3) 0.013(2) 0.0271(19) -0.0030(17)
S6 0.039(2) 0.091(3) 0.054(2) -0.002(2) 0.026(2) -0.013(2)
O1 0.028(5) 0.031(5) 0.076(7) -0.013(5) 0.026(5) -0.001(4)
O2 0.016(5) 0.064(6) 0.050(6) -0.011(5) 0.020(4) -0.004(4)
O3 0.011(4) 0.061(6) 0.047(6) 0.008(5) 0.005(4) -0.010(4)
O4 0.016(5) 0.052(6) 0.044(5) 0.006(5) 0.011(4) -0.003(4)
N1 0.031(7) 0.053(8) 0.056(8) 0.021(7) 0.021(6) 0.022(6)
N2 0.038(7) 0.024(6) 0.050(7) 0.002(5) 0.015(6) 0.002(5)
C1 0.020(7) 0.048(8) 0.029(7) 0.006(7) 0.010(6) -0.001(6)
C2 0.035(8) 0.037(7) 0.039(8) -0.018(7) 0.024(7) -0.014(6)
C3 0.008(6) 0.054(8) 0.053(8) -0.012(7) 0.007(6) -0.013(6)
C4 0.011(6) 0.038(7) 0.059(8) 0.003(6) 0.015(6) -0.010(5)
C6 0.013(6) 0.049(8) 0.059(9) 0.007(7) 0.015(6) -0.011(6)
C7 0.029(8) 0.077(11) 0.090(12) -0.018(10) 0.033(9) -0.004(8)
C8 0.079(14) 0.071(12) 0.108(16) -0.020(11) 0.040(13) 0.013(11)
C9 0.034(8) 0.037(7) 0.053(8) 0.013(7) 0.032(7) 0.021(6)
C10 0.033(8) 0.045(8) 0.035(8) -0.004(7) 0.010(7) -0.006(7)
C11 0.042(9) 0.099(13) 0.055(10) -0.030(10) 0.035(8) 0.000(9)
C12 0.043(10) 0.123(17) 0.073(12) -0.057(12) 0.015(9) -0.018(11)
C13 0.106(18) 0.077(13) 0.115(17) 0.014(12) 0.078(15) 0.024(13)
C14 0.043(9) 0.062(10) 0.062(10) 0.024(9) 0.028(8) 0.024(8)
C15 0.031(9) 0.094(14) 0.032(8) -0.018(9) -0.012(7) 0.008(8)
C16 0.014(6) 0.055(9) 0.073(10) -0.010(8) 0.020(7) -0.003(6)
C17 0.027(8) 0.063(10) 0.045(9) -0.007(8) 0.012(7) -0.010(7)
C18 0.018(7) 0.059(10) 0.050(9) 0.006(8) 0.000(7) 0.002(7)
C19 0.054(10) 0.019(7) 0.080(11) 0.007(7) 0.030(9) -0.006(7)
C20 0.095(15) 0.047(10) 0.097(14) -0.014(10) 0.069(13) -0.005(10)
C21 0.059(12) 0.075(12) 0.077(13) 0.007(10) 0.041(10) 0.020(10)
C22 0.109(17) 0.059(12) 0.100(15) 0.015(11) 0.065(14) 0.032(12)
C23 0.079(13) 0.072(12) 0.047(10) -0.001(9) 0.045(10) -0.006(10)

loop_
_atom_type_symbol
_atom_type_description
_atom_type_scat_dispersion_real
_atom_type_scat_dispersion_imag
_atom_type_scat_source
C C 0.0033 0.0016 'International Tables Vol C Tables 4.2.6.8 and 6.1.1.4'
H H 0.0000 0.0000 'International Tables Vol C Tables 4.2.6.8 and 6.1.1.4'
N N 0.0061 0.0033 'International Tables Vol C Tables 4.2.6.8 and 6.1.1.4'
O O 0.0106 0.0060 'International Tables Vol C Tables 4.2.6.8 and 6.1.1.4'
S S 0.1246 0.1234 'International Tables Vol C Tables 4.2.6.8 and 6.1.1.4'
Cd Cd -0.8075 1.2024 'International Tables Vol C Tables 4.2.6.8 and 6.1.1.4'

loop_
_geom_angle_atom_site_label_1
_geom_angle_atom_site_label_2
_geom_angle_atom_site_label_3
_geom_angle
_geom_angle_site_symmetry_1
_geom_angle_site_symmetry_3
O2 Cd1 O3 92.5(3) 5_766 1_545
O2 Cd1 O1 107.1(3) 5_766 .
O3 Cd1 O1 80.9(3) 1_545 .
O2 Cd1 N1 160.8(4) 5_766 .
O3 Cd1 N1 83.8(4) 1_545 .
O1 Cd1 N1 90.9(4) . .
O2 Cd1 N2 93.6(4) 5_766 2_765
O3 Cd1 N2 172.8(4) 1_545 2_765
O1 Cd1 N2 100.8(4) . 2_765
N1 Cd1 N2 89.1(4) . 2_765
O2 Cd1 O4 82.1(3) 5_766 5_766
O3 Cd1 O4 90.2(3) 1_545 5_766
O1 Cd1 O4 167.3(3) . 5_766
N1 Cd1 O4 79.1(3) . 5_766
N2 Cd1 O4 87.0(3) 2_765 5_766
C3 S1 C1 93.3(6) . .
C3 S2 C2 94.1(6) . .
C5 S3 C4 94.9(6) . .
C6 S4 C4 94.5(7) . .
C5 S5 C7 103.6(7) . .
C6 S6 C8 102.2(8) . .
C9 O1 Cd1 106.8(8) . .
C9 O2 Cd1 136.0(9) . 5_766
C10 O3 Cd1 131.5(9) . 1_565
C10 O4 Cd1 119.7(9) . 5_766
C18 N1 C14 114.4(13) . .
C18 N1 Cd1 117.7(9) . .
C14 N1 Cd1 127.9(10) . .
C19 N2 C23 117.7(13) . .
C19 N2 Cd1 117.0(9) . 2_745
C23 N2 Cd1 124.5(10) . 2_745
C2 C1 C9 127.4(12) . .
C2 C1 S1 118.7(10) . .
C9 C1 S1 113.7(10) . .
C1 C2 C10 127.0(12) . .
C1 C2 S2 116.4(10) . .
C10 C2 S2 116.5(9) . .
C4 C3 S1 123.7(10) . .
C4 C3 S2 121.6(11) . .
S1 C3 S2 114.7(7) . .
C3 C4 S4 125.9(10) . .
C3 C4 S3 121.2(11) . .
S4 C4 S3 112.7(7) . .
C6 C5 S5 131.4(11) . .
C6 C5 S3 115.9(10) . .
S5 C5 S3 112.7(7) . .
C5 C6 S4 117.5(11) . .
C5 C6 S6 122.7(10) . .
S4 C6 S6 119.7(8) . .
S5 C7 H7A 109.5 . .
S5 C7 H7B 109.5 . .
H7A C7 H7B 109.5 . .
S5 C7 H7C 109.5 . .
H7A C7 H7C 109.5 . .
H7B C7 H7C 109.5 . .
S6 C8 H8A 109.5 . .
S6 C8 H8B 109.5 . .
H8A C8 H8B 109.5 . .
S6 C8 H8C 109.5 . .
H8A C8 H8C 109.5 . .
H8B C8 H8C 109.5 . .
O1 C9 O2 124.6(12) . .
O1 C9 C1 118.4(12) . .
O2 C9 C1 117.0(12) . .
O3 C10 O4 128.6(13) . .
O3 C10 C2 112.5(12) . .
O4 C10 C2 118.8(12) . .
C16 C11 C12 113.4(13) . .
C16 C11 H11A 108.9 . .
C12 C11 H11A 108.9 . .
C16 C11 H11B 108.9 . .
C12 C11 H11B 108.9 . .
H11A C11 H11B 107.7 . .
C13 C12 C11 112.8(15) . .
C13 C12 H12A 109.0 . .
C11 C12 H12A 109.0 . .
C13 C12 H12B 109.0 . .
C11 C12 H12B 109.0 . .
H12A C12 H12B 107.8 . .
C12 C13 C21 113.5(16) . .
C12 C13 H13A 108.9 . .
C21 C13 H13A 108.9 . .
C12 C13 H13B 108.9 . .
C21 C13 H13B 108.9 . .
H13A C13 H13B 107.7 . .
N1 C14 C15 123.7(15) . .
N1 C14 H14 118.1 . .
C15 C14 H14 118.1 . .
C14 C15 C16 119.6(14) . .
C14 C15 H15 120.2 . .
C16 C15 H15 120.2 . .
C17 C16 C15 116.8(14) . .
C17 C16 C11 125.3(15) . .
C15 C16 C11 117.9(14) . .
C16 C17 C18 121.7(15) . .
C16 C17 H17 119.1 . .
C18 C17 H17 119.1 . .
N1 C18 C17 123.6(14) . .
N1 C18 H18 118.2 . .
C17 C18 H18 118.2 . .
N2 C19 C20 122.7(13) . .
N2 C19 H19 118.7 . .
C20 C19 H19 118.7 . .
C21 C20 C19 121.0(16) . .
C21 C20 H20 119.5 . .
C19 C20 H20 119.5 . .
C20 C21 C22 115.6(16) . .
C20 C21 C13 121.6(17) . .
C22 C21 C13 122.7(16) . .
C23 C22 C21 119.4(16) . .
C23 C22 H22 120.3 . .
C21 C22 H22 120.3 . .
N2 C23 C22 123.3(15) . .
N2 C23 H23 118.3 . .
C22 C23 H23 118.3 . .

loop_
_geom_bond_atom_site_label_1
_geom_bond_atom_site_label_2
_geom_bond_distance
_geom_bond_site_symmetry_2
Cd1 O2 2.252(9) 5_766
Cd1 O3 2.273(9) 1_545
Cd1 O1 2.300(9) .
Cd1 N1 2.315(13) .
Cd1 N2 2.330(11) 2_765
Cd1 O4 2.346(9) 5_766
S1 C3 1.744(14) .
S1 C1 1.795(12) .
S2 C3 1.772(13) .
S2 C2 1.790(13) .
S3 C5 1.765(14) .
S3 C4 1.782(12) .
S4 C6 1.757(13) .
S4 C4 1.759(14) .
S5 C5 1.755(13) .
S5 C7 1.818(14) .
S6 C6 1.767(15) .
S6 C8 1.789(17) .
O1 C9 1.269(16) .
O2 C9 1.279(16) .
O2 Cd1 2.252(8) 5_766
O3 C10 1.259(15) .
O3 Cd1 2.273(9) 1_565
O4 C10 1.264(15) .
O4 Cd1 2.346(9) 5_766
N1 C18 1.358(17) .
N1 C14 1.375(17) .
N2 C19 1.314(17) .
N2 C23 1.335(18) .
N2 Cd1 2.330(11) 2_745
C1 C2 1.298(17) .
C1 C9 1.506(17) .
C2 C10 1.527(18) .
C3 C4 1.344(17) .
C5 C6 1.361(18) .
C7 H7A 0.9700 .
C7 H7B 0.9700 .
C7 H7C 0.9700 .
C8 H8A 0.9700 .
C8 H8B 0.9700 .
C8 H8C 0.9700 .
C11 C16 1.494(19) .
C11 C12 1.53(2) .
C11 H11A 0.9800 .
C11 H11B 0.9800 .
C12 C13 1.51(2) .
C12 H12A 0.9800 .
C12 H12B 0.9800 .
C13 C21 1.52(2) .
C13 H13A 0.9800 .
C13 H13B 0.9800 .
C14 C15 1.382(19) .
C14 H14 0.9400 .
C15 C16 1.39(2) .
C15 H15 0.9400 .
C16 C17 1.354(19) .
C17 C18 1.369(18) .
C17 H17 0.9400 .
C18 H18 0.9400 .
C19 C20 1.39(2) .
C19 H19 0.9400 .
C20 C21 1.36(2) .
C20 H20 0.9400 .
C21 C22 1.43(2) .
C22 C23 1.36(2) .
C22 H22 0.9400 .
C23 H23 0.9400 .

loop_
_geom_torsion_atom_site_label_1
_geom_torsion_atom_site_label_2
_geom_torsion_atom_site_label_3
_geom_torsion_atom_site_label_4
_geom_torsion
_geom_torsion_site_symmetry_1
O2 Cd1 O1 C9 16.8(9) 5_766
O3 Cd1 O1 C9 106.6(9) 1_545
N1 Cd1 O1 C9 -169.8(9) .
N2 Cd1 O1 C9 -80.5(9) 2_765
O4 Cd1 O1 C9 152.5(13) 5_766
O2 Cd1 N1 C18 33.1(18) 5_766
O3 Cd1 N1 C18 -46.8(10) 1_545
O1 Cd1 N1 C18 -127.5(10) .
N2 Cd1 N1 C18 131.7(10) 2_765
O4 Cd1 N1 C18 44.6(10) 5_766
O2 Cd1 N1 C14 -146.5(11) 5_766
O3 Cd1 N1 C14 133.6(12) 1_545
O1 Cd1 N1 C14 52.9(12) .
N2 Cd1 N1 C14 -47.9(12) 2_765
O4 Cd1 N1 C14 -135.0(12) 5_766
C3 S1 C1 C2 -12.6(11) .
C3 S1 C1 C9 171.3(10) .
C9 C1 C2 C10 1(2) .
S1 C1 C2 C10 -174.5(11) .
C9 C1 C2 S2 179.6(10) .
S1 C1 C2 S2 4.1(15) .
C3 S2 C2 C1 6.6(12) .
C3 S2 C2 C10 -174.7(10) .
C1 S1 C3 C4 -160.7(12) .
C1 S1 C3 S2 16.5(8) .
C2 S2 C3 C4 162.2(12) .
C2 S2 C3 S1 -15.1(8) .
S1 C3 C4 S4 178.3(7) .
S2 C3 C4 S4 1.3(17) .
S1 C3 C4 S3 -7.0(17) .
S2 C3 C4 S3 175.9(7) .
C6 S4 C4 C3 -163.9(12) .
C6 S4 C4 S3 21.1(8) .
C5 S3 C4 C3 165.4(11) .
C5 S3 C4 S4 -19.3(8) .
C7 S5 C5 C6 52.3(15) .
C7 S5 C5 S3 -127.9(8) .
C4 S3 C5 C6 9.1(11) .
C4 S3 C5 S5 -170.8(7) .
S5 C5 C6 S4 -175.6(8) .
S3 C5 C6 S4 4.5(15) .
S5 C5 C6 S6 7.8(19) .
S3 C5 C6 S6 -172.1(7) .
C4 S4 C6 C5 -15.8(11) .
C4 S4 C6 S6 160.9(8) .
C8 S6 C6 C5 -125.3(13) .
C8 S6 C6 S4 58.1(10) .
Cd1 O1 C9 O2 30.8(15) .
Cd1 O1 C9 C1 -147.5(9) .
Cd1 O2 C9 O1 -132.0(12) 5_766
Cd1 O2 C9 C1 46.4(17) 5_766
C2 C1 C9 O1 -159.1(13) .
S1 C1 C9 O1 16.5(15) .
C2 C1 C9 O2 22(2) .
S1 C1 C9 O2 -162.0(9) .
Cd1 O3 C10 O4 34(2) 1_565
Cd1 O3 C10 C2 -150.2(9) 1_565
Cd1 O4 C10 O3 -116.8(14) 5_766
Cd1 O4 C10 C2 67.4(14) 5_766
C1 C2 C10 O3 100.2(17) .
S2 C2 C10 O3 -78.4(13) .
C1 C2 C10 O4 -83.4(18) .
S2 C2 C10 O4 98.0(14) .
C16 C11 C12 C13 60(2) .
C11 C12 C13 C21 168.2(16) .
C18 N1 C14 C15 -2(2) .
Cd1 N1 C14 C15 178.1(11) .
N1 C14 C15 C16 0(2) .
C14 C15 C16 C17 3(2) .
C14 C15 C16 C11 -177.1(13) .
C12 C11 C16 C17 -97.4(19) .
C12 C11 C16 C15 82.6(19) .
C15 C16 C17 C18 -3(2) .
C11 C16 C17 C18 176.7(13) .
C14 N1 C18 C17 1(2) .
Cd1 N1 C18 C17 -178.5(11) .
C16 C17 C18 N1 1(2) .
C23 N2 C19 C20 -7(2) .
Cd1 N2 C19 C20 -176.9(13) 2_745
N2 C19 C20 C21 4(3) .
C19 C20 C21 C22 2(3) .
C19 C20 C21 C13 -174.6(18) .
C12 C13 C21 C20 -127(2) .
C12 C13 C21 C22 57(3) .
C20 C21 C22 C23 -4(3) .
C13 C21 C22 C23 172.6(18) .
C19 N2 C23 C22 5(2) .
Cd1 N2 C23 C22 174.0(14) 2_745
C21 C22 C23 N2 1(3) .
